data_7009702
loop_
_publ_author_name
'Correia, Jo\~ao D. G.'
'Domingos, \^Angela'
'Paulo, Ant\'onio'
'Santos, Isabel'

_publ_section_title
;
 Novel six-co-ordinate oxorhenium complexes with ligands containing PN2
 and PNO donor atom sets: syntheses and structural characterization
;
_journal_issue 14
_journal_name_full 'Journal of the Chemical Society, Dalton Transactions'
_journal_page_first 2477
_journal_paper_doi 10.1039/b002798g
_journal_year 2000
_chemical_formula_structural '[ReO(k3-PNO)(k2-PNO)]Cl'
_chemical_formula_sum 'C42 H38 Cl N2 O5 P2 Re'
_chemical_formula_weight 934.33
_chemical_name_systematic
; 
 ? 
;
_space_group_IT_number 2
_symmetry_cell_setting triclinic
_symmetry_space_group_name_Hall '-P 1'
_symmetry_space_group_name_H-M 'P -1'
_atom_sites_solution_hydrogens geom
_atom_sites_solution_primary direct
_atom_sites_solution_secondary difmap
_audit_creation_method SHELXL
_cell_angle_alpha 92.570(14)
_cell_angle_beta 109.78(2)
_cell_angle_gamma 96.122(13)
_cell_formula_units_Z 4
_cell_length_a 14.300(3)
_cell_length_b 16.977(2)
_cell_length_c 18.752(4)
_cell_measurement_reflns_used 25
_cell_measurement_temperature 293(2)
_cell_measurement_theta_max 14.8
_cell_measurement_theta_min 10.4
_cell_volume 4243.5(15)
_computing_cell_refinement 'CAD4 software(Enraf-Nonius,1989)'
_computing_data_collection 'CAD4 software(Enraf-Nonius,1989)'
_computing_data_reduction process-MOLEN(Fair,1990)
_computing_molecular_graphics ORTEP(Johnson,1976)
_computing_structure_refinement 'SHELXL-93 (Sheldrick, 1993)'
_computing_structure_solution 'SHELXS-86 (Sheldrick, 1990)'
_diffrn_ambient_temperature 293(2)
_diffrn_measurement_device CAD4-Enraf-Nonius
_diffrn_measurement_method \w/2\qscans
_diffrn_radiation_monochromator graphite
_diffrn_radiation_source 'fine-focus sealed tube'
_diffrn_radiation_type MoK\a
_diffrn_radiation_wavelength 0.71073
_diffrn_reflns_av_R_equivalents 0.0546
_diffrn_reflns_av_sigmaI/netI 0.0920
_diffrn_reflns_limit_h_max 16
_diffrn_reflns_limit_h_min -16
_diffrn_reflns_limit_k_max 19
_diffrn_reflns_limit_k_min 0
_diffrn_reflns_limit_l_max 21
_diffrn_reflns_limit_l_min -21
_diffrn_reflns_number 13799
_diffrn_reflns_theta_max 24.01
_diffrn_reflns_theta_min 1.53
_diffrn_standards_decay_% 0
_diffrn_standards_interval_time 60
_diffrn_standards_number 3
_exptl_absorpt_coefficient_mu 3.045
_exptl_absorpt_correction_T_max 0.999
_exptl_absorpt_correction_T_min 0.596
_exptl_absorpt_correction_type 'empirical via \y-scan North et al (1968)'
_exptl_crystal_colour purple
_exptl_crystal_density_diffrn 1.462
_exptl_crystal_density_meas ?
_exptl_crystal_description irregular
_exptl_crystal_F_000 1864
_refine_diff_density_max 3.292
_refine_diff_density_min -1.215
_refine_diff_density_rms 0.219
_refine_ls_extinction_method none
_refine_ls_goodness_of_fit_all 1.063
_refine_ls_goodness_of_fit_obs 1.110
_refine_ls_hydrogen_treatment riding
_refine_ls_matrix_type full
_refine_ls_number_parameters 972
_refine_ls_number_reflns 11385
_refine_ls_number_restraints 30
_refine_ls_restrained_S_all 1.251
_refine_ls_restrained_S_obs 1.110
_refine_ls_R_factor_all 0.1375
_refine_ls_R_factor_obs 0.0750
_refine_ls_shift/esd_max 0.068
_refine_ls_shift/esd_mean 0.001
_refine_ls_structure_factor_coef Fsqd
_refine_ls_weighting_details 'w=1/[\s^2^(Fo^2^)+(0.1133P)^2^+43.9673P] where P=(Fo^2^+2Fc^2^)/3'
_refine_ls_weighting_scheme calc
_refine_ls_wR_factor_all 0.2657
_refine_ls_wR_factor_obs 0.1853
_reflns_number_observed 8367
_reflns_number_total 13286
_reflns_observed_criterion >2sigma(I)
_cod_data_source_file b002798g.txt
_cod_data_source_block repno
_cod_depositor_comments
;
The following automatic conversions were performed:

'_refine_ls_weighting_scheme' value 'calc
w=1/[\s^2^(Fo^2^)+(0.1133P)^2^+43.9673P] where P=(Fo^2^+2Fc^2^)/3'
was changed to 'calc'. New tag '_refine_ls_weighting_details' was
created. The value of the new tag was set to
'w=1/[\s^2^(Fo^2^)+(0.1133P)^2^+43.9673P] where P=(Fo^2^+2Fc^2^)/3'.

Automatic conversion script
Id: cif_fix_values 3143 2015-03-26 13:38:13Z robertas 
;
_cod_original_cell_volume 4243.4(14)
_cod_original_sg_symbol_H-M P-1
_cod_database_code 7009702

loop_
_symmetry_equiv_pos_as_xyz
'x, y, z'
'-x, -y, -z'

loop_
_atom_site_aniso_label
_atom_site_aniso_U_11
_atom_site_aniso_U_22
_atom_site_aniso_U_33
_atom_site_aniso_U_23
_atom_site_aniso_U_13
_atom_site_aniso_U_12
Re1 0.0295(4) 0.0342(4) 0.0289(4) -0.0007(3) 0.0082(3) 0.0075(3)
Re2 0.0296(4) 0.0280(4) 0.0279(4) 0.0018(3) 0.0085(3) 0.0066(3)
P1A 0.035(2) 0.036(2) 0.026(2) 0.003(2) 0.009(2) 0.004(2)
P2A 0.027(2) 0.031(2) 0.037(2) 0.000(2) 0.010(2) 0.006(2)
P1B 0.036(2) 0.035(2) 0.028(2) 0.001(2) 0.013(2) 0.009(2)
P2B 0.029(2) 0.029(2) 0.029(2) 0.002(2) 0.009(2) 0.007(2)
O1A 0.034(6) 0.040(7) 0.052(8) 0.005(6) 0.014(6) 0.000(5)
O2A 0.089(11) 0.049(8) 0.054(9) 0.002(7) -0.007(8) 0.036(8)
O3A 0.031(6) 0.051(7) 0.030(6) -0.013(5) 0.007(5) 0.011(5)
O4A 0.045(7) 0.035(6) 0.033(7) -0.006(5) 0.010(5) -0.008(6)
O1B 0.035(6) 0.032(6) 0.035(6) 0.004(5) 0.008(5) 0.004(5)
O2B 0.042(7) 0.054(8) 0.053(8) 0.017(7) 0.007(6) 0.018(6)
O3B 0.043(7) 0.042(7) 0.024(6) 0.002(5) 0.004(5) 0.012(5)
O4B 0.037(6) 0.046(7) 0.032(7) 0.006(5) 0.015(5) 0.003(5)
N1A 0.041(8) 0.034(8) 0.031(8) -0.010(6) 0.003(7) 0.011(6)
N2A 0.079(12) 0.039(9) 0.048(10) -0.002(8) 0.004(9) -0.017(8)
N1B 0.048(9) 0.036(8) 0.031(8) 0.008(6) 0.014(7) 0.012(7)
N2B 0.040(9) 0.068(11) 0.036(9) 0.011(8) 0.019(7) -0.003(8)
C1A 0.032(9) 0.043(10) 0.049(11) 0.005(9) 0.014(8) 0.020(8)
C2A 0.072(14) 0.048(12) 0.053(13) -0.021(10) 0.008(11) 0.025(10)
C3A 0.052(11) 0.049(11) 0.067(14) -0.024(10) 0.015(10) 0.027(9)
C4A 0.063(12) 0.037(10) 0.048(11) 0.015(9) 0.029(10) 0.010(9)
O5A1 0.152(21) 0.134(19) 0.122(19) 0.040(14) 0.036(15) 0.021(15)
O5A2 0.097(34) 0.105(34) 0.092(35) 0.010(19) 0.028(20) 0.019(19)
C6A 0.129(14) 0.122(14) 0.124(15) 0.018(10) 0.028(10) 0.013(10)
C5A 0.143(25) 0.068(16) 0.046(14) 0.004(12) 0.002(15) -0.018(16)
C11A 0.026(8) 0.062(12) 0.026(9) 0.014(8) 0.005(7) 0.008(8)
C12A 0.043(10) 0.043(10) 0.043(11) -0.001(8) 0.015(8) 0.016(8)
C13A 0.068(13) 0.063(13) 0.039(11) 0.002(10) 0.008(10) 0.029(11)
C14A 0.037(11) 0.085(16) 0.039(12) 0.004(11) -0.009(9) 0.000(11)
C15A 0.065(15) 0.068(15) 0.080(17) 0.013(13) 0.023(13) 0.010(12)
C16A 0.043(11) 0.041(10) 0.048(12) 0.004(9) 0.001(9) 0.013(8)
C21A 0.041(9) 0.035(9) 0.025(9) 0.006(7) 0.006(7) 0.002(7)
C22A 0.037(10) 0.044(10) 0.058(12) -0.011(9) 0.027(9) 0.001(8)
C23A 0.072(14) 0.032(10) 0.076(15) -0.002(10) 0.040(12) 0.006(9)
C24A 0.077(15) 0.038(11) 0.054(13) 0.003(10) 0.008(11) 0.015(10)
C25A 0.099(17) 0.041(11) 0.067(15) -0.015(10) 0.042(13) 0.019(11)
C26A 0.074(14) 0.061(13) 0.032(11) 0.000(9) 0.022(10) -0.005(11)
C31A 0.059(11) 0.031(9) 0.030(9) -0.010(7) 0.020(9) -0.009(8)
C32A 0.065(13) 0.048(11) 0.056(13) 0.001(9) 0.040(11) 0.001(10)
C33A 0.099(22) 0.114(24) 0.083(21) -0.001(18) 0.051(18) -0.008(18)
C34A 0.168(32) 0.085(19) 0.039(15) -0.009(13) 0.051(19) -0.053(21)
C35A 0.146(27) 0.083(18) 0.020(11) 0.012(11) 0.002(14) -0.029(19)
C36A 0.081(15) 0.052(12) 0.027(10) 0.015(9) 0.005(10) 0.006(11)
C41A 0.033(9) 0.040(9) 0.028(9) 0.000(7) 0.010(7) 0.004(7)
C42A 0.024(8) 0.029(8) 0.043(10) 0.013(7) 0.008(7) 0.002(7)
C43A 0.050(11) 0.035(10) 0.045(11) -0.011(8) -0.003(9) 0.002(8)
C44A 0.055(12) 0.045(11) 0.052(12) -0.019(10) 0.019(10) -0.010(9)
C45A 0.051(11) 0.051(12) 0.042(11) 0.005(9) 0.009(9) -0.004(9)
C46A 0.029(9) 0.047(10) 0.035(10) 0.006(8) 0.019(8) 0.013(8)
C51A 0.030(8) 0.039(9) 0.029(9) -0.003(7) 0.006(7) 0.005(7)
C52A 0.043(10) 0.031(9) 0.063(13) 0.020(9) 0.017(9) 0.008(8)
C53A 0.045(12) 0.051(12) 0.086(17) 0.031(12) -0.001(11) 0.016(10)
C54A 0.072(15) 0.084(17) 0.059(15) 0.028(13) 0.021(13) -0.006(13)
C55A 0.065(14) 0.079(15) 0.059(14) 0.014(12) 0.029(12) 0.029(12)
C56A 0.056(12) 0.054(11) 0.024(9) -0.006(8) 0.003(8) 0.004(9)
C61A 0.024(8) 0.045(10) 0.043(10) 0.005(8) 0.012(7) 0.020(7)
C62A 0.044(11) 0.037(10) 0.083(16) 0.005(10) 0.012(10) 0.026(9)
C63A 0.047(12) 0.073(14) 0.049(12) -0.029(11) -0.005(10) 0.025(11)
C64A 0.060(14) 0.086(17) 0.059(14) -0.011(13) 0.020(11) 0.032(13)
C65A 0.091(17) 0.094(18) 0.064(15) 0.010(14) 0.057(14) 0.038(15)
C66A 0.062(12) 0.045(11) 0.062(13) 0.020(10) 0.039(11) 0.015(9)
C1B 0.040(10) 0.047(10) 0.032(9) 0.004(8) 0.022(8) 0.018(8)
C2B 0.065(12) 0.032(10) 0.055(12) 0.009(9) 0.009(10) 0.026(9)
C3B 0.067(13) 0.069(14) 0.042(12) 0.007(10) 0.009(10) 0.029(11)
C4B 0.038(9) 0.041(9) 0.025(9) -0.004(7) 0.012(7) -0.004(8)
C5B 0.039(11) 0.092(17) 0.053(13) -0.013(12) 0.018(10) -0.013(11)
O5B 0.136(15) 0.168(17) 0.162(17) 0.005(14) 0.027(13) 0.077(14)
C6B 0.161(19) 0.170(20) 0.173(20) 0.000(10) 0.049(11) 0.030(10)
C11B 0.030(9) 0.038(10) 0.046(11) 0.012(8) 0.006(8) 0.018(7)
C12B 0.028(8) 0.036(9) 0.027(9) -0.009(7) 0.008(7) 0.008(7)
C13B 0.044(11) 0.073(14) 0.038(11) 0.009(10) 0.010(9) 0.028(10)
C14B 0.029(10) 0.092(17) 0.070(15) -0.018(13) 0.014(10) 0.013(11)
C15B 0.037(11) 0.104(19) 0.037(11) -0.019(12) 0.004(9) -0.016(12)
C16B 0.046(11) 0.053(11) 0.043(11) -0.008(9) 0.015(9) 0.004(9)
C21B 0.029(9) 0.039(10) 0.046(11) 0.005(8) 0.005(8) 0.013(7)
C22B 0.028(9) 0.037(10) 0.060(12) -0.005(9) 0.010(8) -0.010(8)
C23B 0.045(12) 0.056(14) 0.082(17) 0.025(12) 0.008(11) 0.006(10)
C24B 0.069(15) 0.034(11) 0.104(21) -0.022(13) 0.007(14) 0.000(11)
C25B 0.053(12) 0.062(14) 0.052(13) -0.004(11) -0.001(10) 0.017(11)
C26B 0.066(12) 0.039(10) 0.026(9) -0.002(8) 0.005(9) 0.016(9)
C31B 0.045(10) 0.044(10) 0.032(10) -0.003(8) 0.013(8) -0.003(8)
C32B 0.058(13) 0.083(15) 0.045(12) -0.012(11) 0.021(10) 0.006(11)
C33B 0.071(16) 0.108(20) 0.080(18) -0.009(15) 0.061(15) -0.027(15)
C34B 0.083(18) 0.094(19) 0.045(14) 0.015(13) 0.020(13) -0.009(15)
C35B 0.098(19) 0.096(18) 0.025(11) 0.017(11) 0.017(12) -0.003(15)
C36B 0.054(12) 0.046(11) 0.055(13) -0.009(10) 0.010(10) -0.008(9)
C41B 0.039(9) 0.034(9) 0.036(10) 0.005(7) 0.013(8) 0.008(7)
C42B 0.025(8) 0.029(8) 0.041(10) 0.013(7) 0.004(7) 0.004(7)
C43B 0.038(10) 0.044(10) 0.053(12) 0.021(9) 0.022(9) 0.010(8)
C44B 0.046(11) 0.045(10) 0.047(11) 0.009(9) 0.031(9) 0.011(8)
C45B 0.054(11) 0.041(10) 0.036(10) 0.002(8) 0.016(9) 0.020(9)
C46B 0.041(10) 0.035(9) 0.039(11) -0.006(8) 0.000(8) 0.007(8)
C51B 0.019(7) 0.028(8) 0.034(9) 0.003(7) 0.010(7) 0.010(6)
C52B 0.030(9) 0.033(9) 0.043(10) 0.002(8) 0.005(8) 0.003(7)
C53B 0.028(9) 0.064(13) 0.049(12) 0.005(10) 0.007(8) 0.020(9)
C54B 0.031(10) 0.067(14) 0.062(13) 0.014(11) 0.015(9) 0.005(9)
C55B 0.046(11) 0.030(9) 0.080(15) 0.005(9) 0.027(10) -0.007(8)
C56B 0.032(9) 0.047(10) 0.030(9) 0.005(8) 0.003(7) 0.003(8)
C61B 0.030(8) 0.028(8) 0.038(10) -0.005(7) 0.001(7) 0.010(7)
C62B 0.031(9) 0.038(10) 0.057(12) -0.012(9) 0.007(8) 0.012(8)
C63B 0.042(11) 0.071(14) 0.047(12) -0.018(11) -0.009(9) 0.029(10)
C64B 0.100(18) 0.035(11) 0.061(15) 0.004(11) 0.001(13) 0.035(12)
C65B 0.071(15) 0.046(13) 0.081(18) 0.024(12) -0.007(13) 0.014(11)
C66B 0.063(12) 0.029(9) 0.042(11) 0.002(8) 0.008(9) 0.006(9)
Cl1 0.070(4) 0.128(5) 0.049(3) -0.004(3) 0.012(3) 0.066(4)
Cl2 0.086(5) 0.096(5) 0.107(6) 0.028(4) 0.026(4) -0.014(4)

loop_
_atom_site_label
_atom_site_type_symbol
_atom_site_fract_x
_atom_site_fract_y
_atom_site_fract_z
_atom_site_U_iso_or_equiv
_atom_site_thermal_displace_type
_atom_site_occupancy
_atom_site_calc_flag
_atom_site_refinement_flags
_atom_site_disorder_group
Re1 Re 0.07947(5) 0.01518(4) 0.35708(4) 0.0312(2) Uani 1 d . .
Re2 Re 0.25121(5) 0.31800(4) 0.72347(4) 0.0286(2) Uani 1 d . .
P1A P 0.0314(3) -0.0436(3) 0.2246(2) 0.0326(9) Uani 1 d . .
P2A P 0.2545(3) -0.0086(2) 0.4133(2) 0.0318(9) Uani 1 d . .
P1B P 0.3484(3) 0.4063(2) 0.8380(2) 0.0321(9) Uani 1 d . .
P2B P 0.1485(3) 0.4043(2) 0.6359(2) 0.0289(9) Uani 1 d . .
O1A O 0.0314(8) -0.0681(7) 0.3826(7) 0.043(3) Uani 1 d . .
O2A O -0.1319(11) 0.1520(8) 0.2308(8) 0.070(4) Uani 1 d . .
O3A O 0.1213(8) 0.0923(7) 0.4451(6) 0.038(3) Uani 1 d . .
O4A O 0.1639(8) 0.1012(6) 0.3129(6) 0.040(3) Uani 1 d . .
O1B O 0.1636(8) 0.2954(6) 0.7622(6) 0.035(3) Uani 1 d . .
O2B O 0.4693(9) 0.1791(8) 0.8437(7) 0.051(3) Uani 1 d . .
O3B O 0.2154(8) 0.2496(6) 0.6303(6) 0.038(3) Uani 1 d . .
O4B O 0.3625(8) 0.3826(7) 0.6855(6) 0.038(3) Uani 1 d . .
N1A N -0.0288(10) 0.0869(8) 0.3197(8) 0.038(3) Uani 1 d . .
N2A N 0.2479(13) 0.2110(9) 0.2962(9) 0.062(5) Uani 1 d . .
H2A H 0.3008(13) 0.2451(9) 0.3145(9) 0.074 Uiso 1 calc R .
N1B N 0.3476(10) 0.2393(8) 0.7590(8) 0.038(3) Uani 1 d . .
N2B N 0.4520(10) 0.4551(9) 0.6314(8) 0.047(4) Uani 1 d . .
H2B H 0.4538(10) 0.4808(9) 0.5933(8) 0.057 Uiso 1 calc R .
C1A C -0.0989(12) 0.0909(10) 0.2501(10) 0.041(4) Uani 1 d . .
C2A C -0.0079(16) 0.1617(11) 0.3675(11) 0.061(6) Uani 1 d . .
H2A1 H -0.0698(16) 0.1825(11) 0.3638(11) 0.073 Uiso 1 calc R .
H2A2 H 0.0340(16) 0.2009(11) 0.3518(11) 0.073 Uiso 1 calc R .
C3A C 0.0467(14) 0.1421(11) 0.4492(12) 0.057(6) Uani 1 d . .
H3A1 H 0.0785(14) 0.1905(11) 0.4817(12) 0.069 Uiso 1 calc R .
H3A2 H -0.0001(14) 0.1142(11) 0.4696(12) 0.069 Uiso 1 calc R .
C4A C 0.2363(15) 0.1542(10) 0.3384(11) 0.046(5) Uani 1 d . .
O5A1 O 0.2299(25) 0.3552(19) 0.2244(18) 0.138(14) Uani 0.75(4) d PU 1
H5A1 H 0.2715(25) 0.3525(19) 0.2667(18) 0.207 Uiso 0.75(4) calc PR 1
O5A2 O 0.0983(54) 0.3149(45) 0.1355(42) 0.099(30) Uani 0.25(4) d PU 2
H5A2 H 0.0786(54) 0.3587(45) 0.1324(42) 0.148 Uiso 0.25(4) calc PR 2
C6A C 0.1432(29) 0.3013(21) 0.2146(23) 0.129(12) Uani 1 d U .
H6A1 H 0.0930(29) 0.3035(21) 0.1650(23) 0.155 Uiso 1 calc R 1
H6A2 H 0.1147(29) 0.3129(21) 0.2535(23) 0.155 Uiso 1 calc R 1
C5A C 0.1797(23) 0.2214(15) 0.2218(13) 0.096(9) Uani 1 d . .
H5A1 H 0.1223(23) 0.1807(15) 0.2090(13) 0.115 Uiso 1 calc R .
H5A2 H 0.2129(23) 0.2137(15) 0.1851(13) 0.115 Uiso 1 calc R .
C11A C -0.1052(12) -0.0490(11) 0.1858(9) 0.039(4) Uani 1 d . .
C12A C -0.1469(13) 0.0147(10) 0.2022(10) 0.042(4) Uani 1 d . .
C13A C -0.2537(15) 0.0112(12) 0.1667(11) 0.058(5) Uani 1 d . .
H13A H -0.2858(15) 0.0531(12) 0.1766(11) 0.069 Uiso 1 calc R .
C14A C -0.3100(14) -0.0545(13) 0.1173(11) 0.060(6) Uani 1 d . .
H14A H -0.3788(14) -0.0560(13) 0.0939(11) 0.072 Uiso 1 calc R .
C15A C -0.2616(17) -0.1183(14) 0.1034(14) 0.071(6) Uani 1 d . .
H15A H -0.2982(17) -0.1630(14) 0.0720(14) 0.086 Uiso 1 calc R .
C16A C -0.1604(13) -0.1134(11) 0.1369(10) 0.047(5) Uani 1 d . .
H16A H -0.1277(13) -0.1546(11) 0.1264(10) 0.057 Uiso 1 calc R .
C21A C 0.0554(12) -0.1435(9) 0.2065(9) 0.035(4) Uani 1 d . .
C22A C 0.0490(12) -0.1985(10) 0.2543(11) 0.045(5) Uani 1 d . .
H22A H 0.0353(12) -0.1841(10) 0.2978(11) 0.054 Uiso 1 calc R .
C23A C 0.0629(15) -0.2795(11) 0.2397(13) 0.057(5) Uani 1 d . .
H23A H 0.0571(15) -0.3172(11) 0.2729(13) 0.068 Uiso 1 calc R .
C24A C 0.0843(16) -0.2998(12) 0.1781(12) 0.059(6) Uani 1 d . .
H24A H 0.0930(16) -0.3522(12) 0.1681(12) 0.071 Uiso 1 calc R .
C25A C 0.0941(17) -0.2420(11) 0.1271(13) 0.066(6) Uani 1 d . .
H25A H 0.1110(17) -0.2555(11) 0.0848(13) 0.079 Uiso 1 calc R .
C26A C 0.0778(15) -0.1658(12) 0.1428(10) 0.056(5) Uani 1 d . .
H26A H 0.0820(15) -0.1278(12) 0.1094(10) 0.067 Uiso 1 calc R .
C31A C 0.0728(14) 0.0149(9) 0.1589(9) 0.040(4) Uani 1 d . .
C32A C 0.1722(15) 0.0136(11) 0.1626(12) 0.052(5) Uani 1 d . .
H32A H 0.2154(15) -0.0148(11) 0.1977(12) 0.062 Uiso 1 calc R .
C33A C 0.2041(23) 0.0570(18) 0.1111(17) 0.096(9) Uani 1 d . .
H33A H 0.2705(23) 0.0595(18) 0.1138(17) 0.115 Uiso 1 calc R .
C34A C 0.1405(30) 0.0948(17) 0.0581(14) 0.099(12) Uani 1 d . .
H34A H 0.1613(30) 0.1194(17) 0.0217(14) 0.119 Uiso 1 calc R .
C35A C 0.0450(26) 0.0971(15) 0.0577(12) 0.093(10) Uani 1 d . .
H35A H 0.0035(26) 0.1283(15) 0.0245(12) 0.111 Uiso 1 calc R .
C36A C 0.0102(17) 0.0551(11) 0.1044(10) 0.056(5) Uani 1 d . .
H36A H -0.0569(17) 0.0531(11) 0.0997(10) 0.068 Uiso 1 calc R .
C41A C 0.3273(12) 0.0865(10) 0.4532(9) 0.034(4) Uani 1 d . .
C42A C 0.3118(11) 0.1569(9) 0.4155(9) 0.033(4) Uani 1 d . .
C43A C 0.3710(13) 0.2273(10) 0.4510(10) 0.049(5) Uani 1 d . .
H43A H 0.3607(13) 0.2736(10) 0.4263(10) 0.059 Uiso 1 calc R .
C44A C 0.4450(14) 0.2313(12) 0.5220(11) 0.053(5) Uani 1 d . .
H44A H 0.4843(14) 0.2790(12) 0.5449(11) 0.063 Uiso 1 calc R .
C45A C 0.4578(14) 0.1632(11) 0.5567(11) 0.050(5) Uani 1 d . .
H45A H 0.5072(14) 0.1646(11) 0.6043(11) 0.060 Uiso 1 calc R .
C46A C 0.4014(11) 0.0928(10) 0.5249(9) 0.035(4) Uani 1 d . .
H46A H 0.4125(11) 0.0478(10) 0.5514(9) 0.041 Uiso 1 calc R .
C51A C 0.2764(11) -0.0649(10) 0.4950(9) 0.034(4) Uani 1 d . .
C52A C 0.3483(13) -0.1178(10) 0.5144(11) 0.045(5) Uani 1 d . .
H52A H 0.3826(13) -0.1294(10) 0.4818(11) 0.054 Uiso 1 calc R .
C53A C 0.3676(15) -0.1524(12) 0.5820(13) 0.065(6) Uani 1 d . .
H53A H 0.4136(15) -0.1888(12) 0.5948(13) 0.078 Uiso 1 calc R .
C54A C 0.3160(18) -0.1320(14) 0.6332(13) 0.072(7) Uani 1 d . .
H54A H 0.3294(18) -0.1536(14) 0.6797(13) 0.087 Uiso 1 calc R .
C55A C 0.2497(16) -0.0820(13) 0.6121(12) 0.064(6) Uani 1 d . .
H55A H 0.2148(16) -0.0707(13) 0.6443(12) 0.076 Uiso 1 calc R .
C56A C 0.2286(14) -0.0458(11) 0.5464(10) 0.048(5) Uani 1 d . .
H56A H 0.1832(14) -0.0090(11) 0.5356(10) 0.058 Uiso 1 calc R .
C61A C 0.3181(11) -0.0470(10) 0.3546(10) 0.036(4) Uani 1 d . .
C62A C 0.2889(14) -0.1277(11) 0.3240(12) 0.056(5) Uani 1 d . .
H62A H 0.2431(14) -0.1598(11) 0.3387(12) 0.067 Uiso 1 calc R .
C63A C 0.3279(15) -0.1585(13) 0.2727(11) 0.062(6) Uani 1 d . .
H63A H 0.3098(15) -0.2113(13) 0.2527(11) 0.074 Uiso 1 calc R .
C64A C 0.3976(16) -0.1063(15) 0.2511(13) 0.067(6) Uani 1 d . .
H64A H 0.4231(16) -0.1255(15) 0.2151(13) 0.081 Uiso 1 calc R .
C65A C 0.4256(19) -0.0346(16) 0.2796(13) 0.073(7) Uani 1 d . .
H65A H 0.4728(19) -0.0028(16) 0.2658(13) 0.088 Uiso 1 calc R .
C66A C 0.3840(14) -0.0027(11) 0.3334(11) 0.051(5) Uani 1 d . .
H66A H 0.4039(14) 0.0500(11) 0.3533(11) 0.061 Uiso 1 calc R .
C1B C 0.4398(12) 0.2412(10) 0.8189(9) 0.037(4) Uani 1 d . .
C2B C 0.3037(15) 0.1603(10) 0.7176(11) 0.052(5) Uani 1 d . .
H2B1 H 0.2528(15) 0.1357(10) 0.7360(11) 0.062 Uiso 1 calc R .
H2B2 H 0.3552(15) 0.1256(10) 0.7243(11) 0.062 Uiso 1 calc R .
C3B C 0.2582(16) 0.1754(13) 0.6350(11) 0.060(6) Uani 1 d . .
H3B1 H 0.3092(16) 0.1785(13) 0.6115(11) 0.072 Uiso 1 calc R .
H3B2 H 0.2064(16) 0.1320(13) 0.6082(11) 0.072 Uiso 1 calc R .
C4B C 0.3687(12) 0.4153(10) 0.6270(9) 0.035(4) Uani 1 d . .
C5B C 0.5441(13) 0.4596(14) 0.6973(12) 0.063(6) Uani 1 d . .
H5B1 H 0.5370(13) 0.4194(14) 0.7309(12) 0.075 Uiso 1 calc R .
H5B2 H 0.5580(13) 0.5114(14) 0.7254(12) 0.075 Uiso 1 calc R .
O5B O 0.6344(19) 0.3897(18) 0.6363(16) 0.157(10) Uani 1 d U .
H5B H 0.4933(299) 0.3046(235) 0.5458(226) 0.236 Uiso 1 d . .
C6B C 0.6287(34) 0.4462(28) 0.6694(27) 0.170(18) Uani 1 d U .
H6B1 H 0.6337(34) 0.4893(28) 0.6380(27) 0.204 Uiso 1 calc R .
H6B2 H 0.6891(34) 0.4548(28) 0.7140(27) 0.204 Uiso 1 calc R .
C11B C 0.4789(12) 0.3911(10) 0.8612(10) 0.038(4) Uani 1 d . .
C12B C 0.5066(11) 0.3166(9) 0.8494(9) 0.031(4) Uani 1 d . .
C13B C 0.6067(13) 0.3111(13) 0.8680(10) 0.051(5) Uani 1 d . .
H13B H 0.6264(13) 0.2616(13) 0.8614(10) 0.061 Uiso 1 calc R .
C14B C 0.6782(14) 0.3742(15) 0.8955(13) 0.065(6) Uani 1 d . .
H14B H 0.7452(14) 0.3668(15) 0.9086(13) 0.078 Uiso 1 calc R .
C15B C 0.6556(14) 0.4446(15) 0.9040(11) 0.064(6) Uani 1 d . .
H15B H 0.7060(14) 0.4877(15) 0.9197(11) 0.077 Uiso 1 calc R .
C16B C 0.5542(13) 0.4571(11) 0.8896(10) 0.048(5) Uani 1 d . .
H16B H 0.5379(13) 0.5073(11) 0.8986(10) 0.058 Uiso 1 calc R .
C21B C 0.3513(12) 0.5145(10) 0.8459(10) 0.040(4) Uani 1 d . .
C22B C 0.3779(12) 0.5577(10) 0.7916(11) 0.045(5) Uani 1 d . .
H22B H 0.3909(12) 0.5319(10) 0.7518(11) 0.054 Uiso 1 calc R .
C23B C 0.3838(14) 0.6356(13) 0.7992(14) 0.064(6) Uani 1 d . .
H23B H 0.4007(14) 0.6650(13) 0.7637(14) 0.077 Uiso 1 calc R .
C24B C 0.3650(17) 0.6765(13) 0.8600(16) 0.076(7) Uani 1 d . .
H24B H 0.3703(17) 0.7317(13) 0.8647(16) 0.091 Uiso 1 calc R .
C25B C 0.3398(15) 0.6337(13) 0.9097(12) 0.060(6) Uani 1 d . .
H25B H 0.3270(15) 0.6597(13) 0.9494(12) 0.072 Uiso 1 calc R .
C26B C 0.3318(14) 0.5521(10) 0.9042(10) 0.046(5) Uani 1 d . .
H26B H 0.3136(14) 0.5231(10) 0.9395(10) 0.055 Uiso 1 calc R .
C31B C 0.3159(13) 0.3722(10) 0.9173(10) 0.041(4) Uani 1 d . .
C32B C 0.2159(16) 0.3712(13) 0.9167(12) 0.062(6) Uani 1 d . .
H32B H 0.1658(16) 0.3874(13) 0.8759(12) 0.074 Uiso 1 calc R .
C33B C 0.1972(19) 0.3448(15) 0.9797(15) 0.081(8) Uani 1 d . .
H33B H 0.1329(19) 0.3456(15) 0.9811(15) 0.097 Uiso 1 calc R .
C34B C 0.2647(20) 0.3184(15) 1.0386(13) 0.076(7) Uani 1 d . .
H34B H 0.2473(20) 0.3017(15) 1.0796(13) 0.091 Uiso 1 calc R .
C35B C 0.3567(21) 0.3161(15) 1.0384(11) 0.075(7) Uani 1 d . .
H35B H 0.4028(21) 0.2953(15) 1.0786(11) 0.089 Uiso 1 calc R .
C36B C 0.3866(15) 0.3442(11) 0.9791(11) 0.055(5) Uani 1 d . .
H36B H 0.4524(15) 0.3442(11) 0.9810(11) 0.066 Uiso 1 calc R .
C41B C 0.1822(12) 0.4014(9) 0.5505(9) 0.036(4) Uani 1 d . .
C42B C 0.2834(11) 0.4092(9) 0.5542(9) 0.033(4) Uani 1 d . .
C43B C 0.3057(13) 0.4087(10) 0.4877(10) 0.042(4) Uani 1 d . .
H43B H 0.3720(13) 0.4165(10) 0.4897(10) 0.051 Uiso 1 calc R .
C44B C 0.2269(13) 0.3963(10) 0.4171(10) 0.042(4) Uani 1 d . .
H44B H 0.2413(13) 0.3938(10) 0.3723(10) 0.050 Uiso 1 calc R .
C45B C 0.1317(14) 0.3881(10) 0.4138(10) 0.043(4) Uani 1 d . .
H45B H 0.0808(14) 0.3802(10) 0.3666(10) 0.051 Uiso 1 calc R .
C46B C 0.1069(13) 0.3911(10) 0.4791(10) 0.042(4) Uani 1 d . .
H46B H 0.0399(13) 0.3862(10) 0.4753(10) 0.051 Uiso 1 calc R .
C51B C 0.0164(10) 0.3672(8) 0.6032(9) 0.026(3) Uani 1 d . .
C52B C -0.0564(11) 0.4160(10) 0.5942(10) 0.037(4) Uani 1 d . .
H52B H -0.0370(11) 0.4704(10) 0.6064(10) 0.045 Uiso 1 calc R .
C53B C -0.1579(12) 0.3876(12) 0.5676(10) 0.048(5) Uani 1 d . .
H53B H -0.2060(12) 0.4217(12) 0.5631(10) 0.057 Uiso 1 calc R .
C54B C -0.1855(13) 0.3051(12) 0.5477(11) 0.053(5) Uani 1 d . .
H54B H -0.2529(13) 0.2843(12) 0.5288(11) 0.064 Uiso 1 calc R .
C55B C -0.1144(14) 0.2559(10) 0.5560(12) 0.051(5) Uani 1 d . .
H55B H -0.1338(14) 0.2015(10) 0.5438(12) 0.062 Uiso 1 calc R .
C56B C -0.0149(12) 0.2848(10) 0.5821(9) 0.038(4) Uani 1 d . .
H56B H 0.0326(12) 0.2503(10) 0.5859(9) 0.046 Uiso 1 calc R .
C61B C 0.1533(11) 0.5088(9) 0.6634(9) 0.035(4) Uani 1 d . .
C62B C 0.1264(12) 0.5272(10) 0.7243(11) 0.044(5) Uani 1 d . .
H62B H 0.1086(12) 0.4875(10) 0.7516(11) 0.053 Uiso 1 calc R .
C63B C 0.1263(13) 0.6087(13) 0.7453(12) 0.059(6) Uani 1 d . .
H63B H 0.1098(13) 0.6220(13) 0.7878(12) 0.070 Uiso 1 calc R .
C64B C 0.1494(18) 0.6678(12) 0.7052(13) 0.070(7) Uani 1 d . .
H64B H 0.1496(18) 0.7208(12) 0.7203(13) 0.084 Uiso 1 calc R .
C65B C 0.1723(17) 0.6479(13) 0.6421(15) 0.074(7) Uani 1 d . .
H65B H 0.1863(17) 0.6875(13) 0.6131(15) 0.088 Uiso 1 calc R .
C66B C 0.1748(14) 0.5673(10) 0.6206(11) 0.047(5) Uani 1 d . .
H66B H 0.1909(14) 0.5539(10) 0.5779(11) 0.057 Uiso 1 calc R .
Cl1 Cl 0.9798(4) 0.4453(4) 0.0671(3) 0.081(2) Uani 1 d . .
Cl2 Cl 0.5583(5) 0.3996(4) 0.4656(4) 0.099(2) Uani 1 d . .
O1S O 0.4435(13) 0.3116(11) 0.3110(10) 0.094(5) Uiso 1 d . .

loop_
_atom_type_symbol
_atom_type_description
_atom_type_scat_dispersion_real
_atom_type_scat_dispersion_imag
_atom_type_scat_source
H H 0.0000 0.0000 'International Tables Vol C Tables 4.2.6.8 and 6.1.1.4'
C C 0.0033 0.0016 'International Tables Vol C Tables 4.2.6.8 and 6.1.1.4'
N N 0.0061 0.0033 'International Tables Vol C Tables 4.2.6.8 and 6.1.1.4'
O O 0.0106 0.0060 'International Tables Vol C Tables 4.2.6.8 and 6.1.1.4'
P P 0.1023 0.0942 'International Tables Vol C Tables 4.2.6.8 and 6.1.1.4'
Cl Cl 0.1484 0.1585 'International Tables Vol C Tables 4.2.6.8 and 6.1.1.4'
Re Re -1.0185 7.2310 'International Tables Vol C Tables 4.2.6.8 and 6.1.1.4'

loop_
_geom_angle_atom_site_label_1
_geom_angle_atom_site_label_2
_geom_angle_atom_site_label_3
_geom_angle
_geom_angle_site_symmetry_1
_geom_angle_site_symmetry_3
_geom_angle_publ_flag
O1A Re1 O3A 106.6(5) . . ?
O1A Re1 N1A 109.4(6) . . ?
O3A Re1 N1A 81.1(5) . . ?
O1A Re1 O4A 164.4(5) . . ?
O3A Re1 O4A 84.0(4) . . ?
N1A Re1 O4A 83.2(5) . . ?
O1A Re1 P2A 95.4(4) . . ?
O3A Re1 P2A 81.1(3) . . ?
N1A Re1 P2A 152.8(4) . . ?
O4A Re1 P2A 74.6(3) . . ?
O1A Re1 P1A 91.2(4) . . ?
O3A Re1 P1A 161.5(4) . . ?
N1A Re1 P1A 88.2(4) . . ?
O4A Re1 P1A 79.7(3) . . ?
P2A Re1 P1A 102.85(14) . . ?
O1B Re2 O3B 107.4(5) . . ?
O1B Re2 N1B 104.9(5) . . ?
O3B Re2 N1B 80.4(5) . . ?
O1B Re2 O4B 163.0(5) . . ?
O3B Re2 O4B 86.2(4) . . ?
N1B Re2 O4B 87.1(5) . . ?
O1B Re2 P1B 89.2(4) . . ?
O3B Re2 P1B 162.1(3) . . ?
N1B Re2 P1B 88.9(4) . . ?
O4B Re2 P1B 78.9(3) . . ?
O1B Re2 P2B 92.7(4) . . ?
O3B Re2 P2B 81.6(3) . . ?
N1B Re2 P2B 157.9(4) . . ?
O4B Re2 P2B 79.0(3) . . ?
P1B Re2 P2B 104.86(14) . . ?
C21A P1A C11A 104.3(8) . . ?
C21A P1A C31A 105.1(8) . . ?
C11A P1A C31A 103.5(8) . . ?
C21A P1A Re1 119.8(5) . . ?
C11A P1A Re1 105.0(6) . . ?
C31A P1A Re1 117.2(5) . . ?
C61A P2A C51A 108.5(8) . . ?
C61A P2A C41A 103.5(8) . . ?
C51A P2A C41A 102.7(7) . . ?
C61A P2A Re1 120.3(5) . . ?
C51A P2A Re1 112.9(5) . . ?
C41A P2A Re1 106.9(5) . . ?
C31B P1B C11B 104.4(8) . . ?
C31B P1B C21B 105.5(8) . . ?
C11B P1B C21B 104.5(8) . . ?
C31B P1B Re2 108.9(6) . . ?
C11B P1B Re2 107.1(6) . . ?
C21B P1B Re2 124.7(6) . . ?
C51B P2B C61B 104.0(7) . . ?
C51B P2B C41B 104.9(7) . . ?
C61B P2B C41B 105.7(8) . . ?
C51B P2B Re2 112.4(5) . . ?
C61B P2B Re2 121.2(5) . . ?
C41B P2B Re2 107.4(5) . . ?
C3A O3A Re1 115.4(10) . . ?
C4A O4A Re1 137.7(11) . . ?
C3B O3B Re2 117.3(10) . . ?
C4B O4B Re2 139.7(10) . . ?
C1A N1A C2A 111.9(14) . . ?
C1A N1A Re1 131.9(11) . . ?
C2A N1A Re1 113.0(11) . . ?
C4A N2A C5A 125.7(18) . . ?
C1B N1B C2B 115.5(13) . . ?
C1B N1B Re2 133.9(11) . . ?
C2B N1B Re2 110.1(10) . . ?
C4B N2B C5B 124.1(16) . . ?
O2A C1A N1A 121.7(16) . . ?
O2A C1A C12A 119.5(16) . . ?
N1A C1A C12A 118.1(15) . . ?
N1A C2A C3A 106.1(15) . . ?
O3A C3A C2A 106.4(15) . . ?
O4A C4A N2A 119.5(18) . . ?
O4A C4A C42A 123.2(15) . . ?
N2A C4A C42A 117.3(16) . . ?
O5A1 C6A C5A 104.3(30) . . ?
O5A2 C6A C5A 110.4(44) . . ?
N2A C5A C6A 114.2(24) . . ?
C12A C11A C16A 122.8(16) . . ?
C12A C11A P1A 117.6(13) . . ?
C16A C11A P1A 119.3(14) . . ?
C11A C12A C13A 116.5(16) . . ?
C11A C12A C1A 130.3(16) . . ?
C13A C12A C1A 113.2(15) . . ?
C14A C13A C12A 120.7(18) . . ?
C13A C14A C15A 119.5(19) . . ?
C16A C15A C14A 118.8(21) . . ?
C15A C16A C11A 121.6(19) . . ?
C22A C21A C26A 118.5(17) . . ?
C22A C21A P1A 120.0(13) . . ?
C26A C21A P1A 121.5(13) . . ?
C21A C22A C23A 121.4(17) . . ?
C24A C23A C22A 119.2(19) . . ?
C23A C24A C25A 120.7(18) . . ?
C26A C25A C24A 117.8(19) . . ?
C25A C26A C21A 122.4(19) . . ?
C36A C31A C32A 119.7(18) . . ?
C36A C31A P1A 123.2(15) . . ?
C32A C31A P1A 116.9(14) . . ?
C33A C32A C31A 117.4(22) . . ?
C34A C33A C32A 121.3(27) . . ?
C33A C34A C35A 119.8(24) . . ?
C36A C35A C34A 121.0(27) . . ?
C35A C36A C31A 120.5(24) . . ?
C46A C41A C42A 117.3(15) . . ?
C46A C41A P2A 119.7(13) . . ?
C42A C41A P2A 123.0(12) . . ?
C43A C42A C41A 118.8(15) . . ?
C43A C42A C4A 121.0(15) . . ?
C41A C42A C4A 120.2(14) . . ?
C42A C43A C44A 122.4(18) . . ?
C45A C44A C43A 117.4(17) . . ?
C44A C45A C46A 122.6(18) . . ?
C45A C46A C41A 121.4(17) . . ?
C56A C51A C52A 119.2(17) . . ?
C56A C51A P2A 117.1(13) . . ?
C52A C51A P2A 123.1(13) . . ?
C53A C52A C51A 119.4(19) . . ?
C52A C53A C54A 119.7(19) . . ?
C55A C54A C53A 118.2(20) . . ?
C54A C55A C56A 124.4(22) . . ?
C55A C56A C51A 119.1(19) . . ?
C66A C61A C62A 118.7(17) . . ?
C66A C61A P2A 123.3(14) . . ?
C62A C61A P2A 117.8(14) . . ?
C63A C62A C61A 120.6(20) . . ?
C62A C63A C64A 117.6(19) . . ?
C65A C64A C63A 122.1(21) . . ?
C64A C65A C66A 119.8(23) . . ?
C61A C66A C65A 121.2(20) . . ?
O2B C1B N1B 120.4(16) . . ?
O2B C1B C12B 118.3(15) . . ?
N1B C1B C12B 121.2(15) . . ?
N1B C2B C3B 105.8(15) . . ?
O3B C3B C2B 108.9(15) . . ?
O4B C4B N2B 118.6(15) . . ?
O4B C4B C42B 122.7(14) . . ?
N2B C4B C42B 118.7(15) . . ?
N2B C5B C6B 108.5(23) . . ?
O5B C6B C5B 125.7(42) . . ?
C12B C11B C16B 119.1(15) . . ?
C12B C11B P1B 121.8(12) . . ?
C16B C11B P1B 119.0(13) . . ?
C13B C12B C11B 117.5(15) . . ?
C13B C12B C1B 115.1(15) . . ?
C11B C12B C1B 127.4(14) . . ?
C14B C13B C12B 123.0(19) . . ?
C15B C14B C13B 121.4(19) . . ?
C14B C15B C16B 120.6(19) . . ?
C11B C16B C15B 118.1(18) . . ?
C26B C21B C22B 121.3(16) . . ?
C26B C21B P1B 120.8(14) . . ?
C22B C21B P1B 117.9(13) . . ?
C23B C22B C21B 117.7(19) . . ?
C22B C23B C24B 122.3(22) . . ?
C25B C24B C23B 118.2(20) . . ?
C24B C25B C26B 122.1(21) . . ?
C25B C26B C21B 118.4(19) . . ?
C36B C31B C32B 118.6(18) . . ?
C36B C31B P1B 121.2(14) . . ?
C32B C31B P1B 120.1(15) . . ?
C33B C32B C31B 116.6(21) . . ?
C34B C33B C32B 124.5(23) . . ?
C35B C34B C33B 119.4(22) . . ?
C34B C35B C36B 121.7(23) . . ?
C31B C36B C35B 119.0(20) . . ?
C46B C41B C42B 118.5(16) . . ?
C46B C41B P2B 119.6(13) . . ?
C42B C41B P2B 121.9(13) . . ?
C43B C42B C41B 119.9(15) . . ?
C43B C42B C4B 117.2(14) . . ?
C41B C42B C4B 122.8(15) . . ?
C42B C43B C44B 119.2(15) . . ?
C45B C44B C43B 120.6(17) . . ?
C44B C45B C46B 121.6(17) . . ?
C45B C46B C41B 120.0(17) . . ?
C52B C51B C56B 117.7(14) . . ?
C52B C51B P2B 122.7(12) . . ?
C56B C51B P2B 119.5(11) . . ?
C51B C52B C53B 122.6(16) . . ?
C52B C53B C54B 117.6(16) . . ?
C55B C54B C53B 120.5(17) . . ?
C54B C55B C56B 121.1(17) . . ?
C55B C56B C51B 120.3(16) . . ?
C62B C61B C66B 120.9(16) . . ?
C62B C61B P2B 117.4(13) . . ?
C66B C61B P2B 121.5(13) . . ?
C61B C62B C63B 118.3(19) . . ?
C64B C63B C62B 122.1(20) . . ?
C65B C64B C63B 118.6(19) . . ?
C64B C65B C66B 120.5(21) . . ?
C61B C66B C65B 119.5(20) . . ?

loop_
_geom_bond_atom_site_label_1
_geom_bond_atom_site_label_2
_geom_bond_distance
_geom_bond_site_symmetry_2
_geom_bond_publ_flag
Re1 O1A 1.666(11) . ?
Re1 O3A 1.941(10) . ?
Re1 N1A 2.028(13) . ?
Re1 O4A 2.165(11) . ?
Re1 P2A 2.451(4) . ?
Re1 P1A 2.473(4) . ?
Re2 O1B 1.668(11) . ?
Re2 O3B 1.936(11) . ?
Re2 N1B 1.995(13) . ?
Re2 O4B 2.170(10) . ?
Re2 P1B 2.457(4) . ?
Re2 P2B 2.458(4) . ?
P1A C21A 1.81(2) . ?
P1A C11A 1.83(2) . ?
P1A C31A 1.83(2) . ?
P2A C61A 1.79(2) . ?
P2A C51A 1.80(2) . ?
P2A C41A 1.80(2) . ?
P1B C31B 1.80(2) . ?
P1B C11B 1.82(2) . ?
P1B C21B 1.83(2) . ?
P2B C51B 1.808(14) . ?
P2B C61B 1.81(2) . ?
P2B C41B 1.82(2) . ?
O2A C1A 1.20(2) . ?
O3A C3A 1.45(2) . ?
O4A C4A 1.24(2) . ?
O2B C1B 1.23(2) . ?
O3B C3B 1.45(2) . ?
O4B C4B 1.28(2) . ?
N1A C1A 1.36(2) . ?
N1A C2A 1.46(2) . ?
N2A C4A 1.31(2) . ?
N2A C5A 1.44(3) . ?
N1B C1B 1.41(2) . ?
N1B C2B 1.48(2) . ?
N2B C4B 1.28(2) . ?
N2B C5B 1.46(2) . ?
C1A C12A 1.50(2) . ?
C2A C3A 1.54(3) . ?
C4A C42A 1.48(2) . ?
O5A1 C6A 1.41(4) . ?
O5A2 C6A 1.44(7) . ?
C6A C5A 1.50(4) . ?
C11A C12A 1.36(2) . ?
C11A C16A 1.38(2) . ?
C12A C13A 1.44(3) . ?
C13A C14A 1.40(3) . ?
C14A C15A 1.40(3) . ?
C15A C16A 1.36(3) . ?
C21A C22A 1.34(2) . ?
C21A C26A 1.39(2) . ?
C22A C23A 1.44(2) . ?
C23A C24A 1.33(3) . ?
C24A C25A 1.43(3) . ?
C25A C26A 1.38(3) . ?
C31A C36A 1.37(3) . ?
C31A C32A 1.40(3) . ?
C32A C33A 1.40(3) . ?
C33A C34A 1.34(4) . ?
C34A C35A 1.37(4) . ?
C35A C36A 1.34(3) . ?
C41A C46A 1.39(2) . ?
C41A C42A 1.41(2) . ?
C42A C43A 1.39(2) . ?
C43A C44A 1.39(3) . ?
C44A C45A 1.35(3) . ?
C45A C46A 1.36(2) . ?
C51A C56A 1.40(2) . ?
C51A C52A 1.40(2) . ?
C52A C53A 1.38(3) . ?
C53A C54A 1.44(3) . ?
C54A C55A 1.31(3) . ?
C55A C56A 1.36(3) . ?
C61A C66A 1.32(2) . ?
C61A C62A 1.42(2) . ?
C62A C63A 1.37(3) . ?
C63A C64A 1.43(3) . ?
C64A C65A 1.27(3) . ?
C65A C66A 1.45(3) . ?
C1B C12B 1.48(2) . ?
C2B C3B 1.51(3) . ?
C4B C42B 1.48(2) . ?
C5B C6B 1.50(4) . ?
O5B C6B 1.14(4) . ?
C11B C12B 1.40(2) . ?
C11B C16B 1.41(2) . ?
C12B C13B 1.37(2) . ?
C13B C14B 1.35(3) . ?
C14B C15B 1.29(3) . ?
C15B C16B 1.42(3) . ?
C21B C26B 1.36(2) . ?
C21B C22B 1.41(2) . ?
C22B C23B 1.31(3) . ?
C23B C24B 1.42(3) . ?
C24B C25B 1.33(3) . ?
C25B C26B 1.37(3) . ?
C31B C36B 1.40(3) . ?
C31B C32B 1.42(3) . ?
C32B C33B 1.38(3) . ?
C33B C34B 1.33(3) . ?
C34B C35B 1.32(3) . ?
C35B C36B 1.40(3) . ?
C41B C46B 1.40(2) . ?
C41B C42B 1.42(2) . ?
C42B C43B 1.39(2) . ?
C43B C44B 1.41(2) . ?
C44B C45B 1.33(2) . ?
C45B C46B 1.39(2) . ?
C51B C52B 1.37(2) . ?
C51B C56B 1.42(2) . ?
C52B C53B 1.39(2) . ?
C53B C54B 1.41(3) . ?
C54B C55B 1.36(3) . ?
C55B C56B 1.37(2) . ?
C61B C62B 1.36(2) . ?
C61B C66B 1.38(2) . ?
C62B C63B 1.42(2) . ?
C63B C64B 1.36(3) . ?
C64B C65B 1.37(3) . ?
C65B C66B 1.42(3) . ?
